data_7126994
loop_
_publ_author_name
'Park, Sungho V.'
'Fry, Charles G.'
'Bill, Eckhard'
'Berry, John F.'

_publ_section_title
;
 A metastable Ru<sup>III</sup> azido complex with metallo-Staudinger
 reactivity.
;
_journal_issue 73
_journal_name_full 'Chemical communications (Cambridge, England)'
_journal_page_first 10738
_journal_page_last 10741
_journal_paper_doi 10.1039/d0cc04426a
_journal_volume 56
_journal_year 2020
_chemical_formula_moiety 'C29 H25 N8 Ru, 2(F6 P), C3 H6 O'
_chemical_formula_sum 'C32 H31 F12 N8 O P2 Ru'
_chemical_formula_weight 934.66
_space_group_crystal_system triclinic
_space_group_IT_number 2
_space_group_name_Hall '-P 1'
_space_group_name_H-M_alt 'P -1'
_atom_sites_solution_hydrogens geom
_atom_sites_solution_primary dual
_audit_creation_date 2018-06-14
_audit_creation_method
;
Olex2 1.2
(compiled 2018.05.29 svn.r3508 for OlexSys, GUI svn.r5506)
;
_audit_update_record
;
2020-06-17 deposited with the CCDC.	2020-08-03 downloaded from the CCDC.
;
_cell_angle_alpha 99.814(10)
_cell_angle_beta 116.882(13)
_cell_angle_gamma 96.323(13)
_cell_formula_units_Z 4
_cell_length_a 15.546(4)
_cell_length_b 15.7344(18)
_cell_length_c 16.911(2)
_cell_measurement_reflns_used 1772
_cell_measurement_temperature 100(2)
_cell_measurement_theta_max 26.073
_cell_measurement_theta_min 2.217
_cell_volume 3552.1(12)
_computing_cell_refinement 'SAINT+ Ver. 2016.5-0 (Bruker-AXS, 2016)'
_computing_data_collection 'APEX3 Ver. 2016.5-0 (Bruker-AXS, 2016)'
_computing_data_reduction 'SAINT+ Ver. 2016.5-0 (Bruker-AXS, 2016)'
_computing_molecular_graphics 'OLEX2 (Dolomanov et al., 2009)'
_computing_publication_material 'OLEX2 (Dolomanov et al., 2009)'
_computing_structure_refinement 'XL (Sheldrick, 2015b)'
_computing_structure_solution 'XT (Sheldrick, 2015a)'
_diffrn_ambient_temperature 100.0
_diffrn_detector 'charge-coupled device (CCD) area detector'
_diffrn_detector_area_resol_mean 7.9
_diffrn_detector_type 'Bruker APEX II'
_diffrn_measured_fraction_theta_full 0.994
_diffrn_measured_fraction_theta_max 0.984
_diffrn_measurement_device 'three-circle diffractometer'
_diffrn_measurement_device_type 'Bruker APEX II Quazar'
_diffrn_measurement_method '0.5\% \w and 0.5\% \f scans'
_diffrn_radiation_collimation 'focusing mirrors'
_diffrn_radiation_detector 'Bruker APEX II'
_diffrn_radiation_monochromator 'mirror optics'
_diffrn_radiation_probe x-ray
_diffrn_radiation_type MoK\a
_diffrn_radiation_wavelength 0.71073
_diffrn_reflns_av_unetI/netI 0.1386
_diffrn_reflns_Laue_measured_fraction_full 0.994
_diffrn_reflns_Laue_measured_fraction_max 0.984
_diffrn_reflns_limit_h_max 16
_diffrn_reflns_limit_h_min -19
_diffrn_reflns_limit_k_max 19
_diffrn_reflns_limit_k_min -19
_diffrn_reflns_limit_l_max 21
_diffrn_reflns_limit_l_min 0
_diffrn_reflns_number 14615
_diffrn_reflns_point_group_measured_fraction_full 0.994
_diffrn_reflns_point_group_measured_fraction_max 0.984
_diffrn_reflns_theta_full 25.000
_diffrn_reflns_theta_max 26.485
_diffrn_reflns_theta_min 1.344
_diffrn_source 'microfocus sealed X-ray tube'
_diffrn_source_type 'Incoatec I\ms'
_exptl_absorpt_coefficient_mu 0.637
_exptl_absorpt_correction_type multi-scan
_exptl_absorpt_process_details
;
 TWINABS-2012/1 (Bruker,2012) was used for absorption correction.

Final HKLF 4 output contains 62510 reflections, Rint = 0.1296
 (8276 with I > 3sig(I), Rint = 0.0660)
;
_exptl_crystal_colour purple
_exptl_crystal_density_diffrn 1.748
_exptl_crystal_density_method 'not measured'
_exptl_crystal_description blade
_exptl_crystal_F_000 1876
_exptl_crystal_size_max 0.213
_exptl_crystal_size_mid 0.033
_exptl_crystal_size_min 0.017
_exptl_transmission_factor_max 0.745371
_exptl_transmission_factor_min 0.387534
_refine_diff_density_max 1.183
_refine_diff_density_min -1.126
_refine_diff_density_rms 0.141
_refine_ls_extinction_method none
_refine_ls_goodness_of_fit_ref 1.043
_refine_ls_hydrogen_treatment constr
_refine_ls_matrix_type full
_refine_ls_number_parameters 1032
_refine_ls_number_reflns 14615
_refine_ls_number_restraints 46
_refine_ls_restrained_S_all 1.045
_refine_ls_R_factor_all 0.1368
_refine_ls_R_factor_gt 0.0667
_refine_ls_shift/su_max 0.000
_refine_ls_shift/su_mean 0.000
_refine_ls_structure_factor_coef Fsqd
_refine_ls_weighting_details 'w=1/[\s^2^(Fo^2^)+(0.0215P)^2^+14.0683P] where P=(Fo^2^+2Fc^2^)/3'
_refine_ls_weighting_scheme calc
_refine_ls_wR_factor_gt 0.1234
_refine_ls_wR_factor_ref 0.1499
_reflns_Friedel_coverage 0.000
_reflns_number_gt 9030
_reflns_number_total 14615
_reflns_threshold_expression 'I > 2\s(I)'
_cod_data_source_file d0cc04426a2.cif
_cod_data_source_block berry747
_cod_depositor_comments 'Adding full bibliography for 7126994--7126998.cif.'
_cod_original_cell_volume 3552.2(12)
_cod_database_code 7126994
_shelx_shelxl_version_number 2018/3
_shelx_space_group_comment
;
The symmetry employed for this shelxl refinement is uniquely defined
by the following loop, which should always be used as a source of
symmetry information in preference to the above space-group names.
They are only intended as comments.
;
_shelx_estimated_absorpt_t_max 0.989
_shelx_estimated_absorpt_t_min 0.876
_olex2_refinement_description
;
1. Twinned data refinement
 Scales: 0.7966(15)
 0.2034(15)
2. Fixed Uiso
 At 1.2 times of:
  All C(H) groups
 At 1.5 times of:
  All C(H,H,H) groups
3. Restrained distances
 C59-C60 = C59A-C60 = C60-C61 = C60-C61A
 1.47902 with sigma of 0.01
 O1-C59 = O1-C59A = O1-C61 = O1-C61A
 2.33997 with sigma of 0.015
 C59-C61 = C59A-C61A
 2.52706 with sigma of 0.015
4. Uiso/Uaniso restraints and constraints
C63 \\sim C64: within 2A with sigma of 0.01 and sigma for terminal atoms of 0.02
Uanis(N4) \\sim Ueq, Uanis(O2) \\sim Ueq, Uanis(C56) \\sim Ueq, Uanis(C61)
\\sim Ueq, Uanis(C64) \\sim Ueq: with sigma of 0.01 and sigma for terminal
atoms of 0.02
5. Others
 Sof(C59A)=Sof(H59D)=Sof(H59E)=Sof(H59F)=Sof(C61A)=Sof(H61D)=Sof(H61E)=
 Sof(H61F)=1-FVAR(1)
 Sof(C59)=Sof(H59A)=Sof(H59B)=Sof(H59C)=Sof(C61)=Sof(H61A)=Sof(H61B)=Sof(H61C)=
 FVAR(1)
6.a Aromatic/amide H refined with riding coordinates:
 C2(H2), C3(H3), C4(H4), C9(H9), C10(H10), C11(H11), C12(H12), C14(H14),
 C15(H15), C16(H16), C17(H17), C21(H21), C22(H22), C23(H23), C24(H24), C26(H26),
  C27(H27), C28(H28), C29(H29), C31(H31), C32(H32), C33(H33), C38(H38),
 C39(H39), C40(H40), C41(H41), C43(H43), C44(H44), C45(H45), C46(H46), C50(H50),
  C51(H51), C52(H52), C53(H53), C55(H55), C56(H56), C57(H57), C58(H58)
6.b Idealised Me refined as rotating group:
 C7(H7A,H7B,H7C), C19(H19A,H19B,H19C), C36(H36A,H36B,H36C), C48(H48A,H48B,
 H48C), C59(H59A,H59B,H59C), C59A(H59D,H59E,H59F), C61(H61A,H61B,H61C),
 C61A(H61D,H61E,H61F), C62(H62A,H62B,H62C), C64(H64A,H64B,H64C)
;
_olex2_submission_special_instructions 'No special instructions were received'

loop_
_space_group_symop_operation_xyz
'x, y, z'
'-x, -y, -z'

loop_
_atom_site_label
_atom_site_type_symbol
_atom_site_fract_x
_atom_site_fract_y
_atom_site_fract_z
_atom_site_U_iso_or_equiv
_atom_site_adp_type
_atom_site_occupancy
_atom_site_site_symmetry_order
_atom_site_calc_flag
_atom_site_refinement_flags_posn
_atom_site_refinement_flags_adp
_atom_site_refinement_flags_occupancy
_atom_site_disorder_assembly
_atom_site_disorder_group
Ru1 Ru 0.41761(5) 0.22477(4) 0.32834(5) 0.01732(17) Uani 1 1 d . . . . .
N1 N 0.3535(5) 0.1934(4) 0.1862(5) 0.0158(15) Uani 1 1 d . . . . .
N2 N 0.4204(5) 0.0907(4) 0.3236(4) 0.0131(14) Uani 1 1 d . . . . .
N3 N 0.5533(5) 0.2242(4) 0.3340(5) 0.0150(14) Uani 1 1 d . . . . .
N4 N 0.4108(5) 0.3552(4) 0.3233(5) 0.0201(16) Uani 1 1 d . U . . .
N5 N 0.2761(5) 0.2177(4) 0.3117(5) 0.0171(15) Uani 1 1 d . . . . .
N6 N 0.4676(5) 0.2600(4) 0.4582(5) 0.0208(16) Uani 1 1 d . . . . .
N7 N 0.5316(7) 0.2385(6) 0.5173(7) 0.047(2) Uani 1 1 d . . . . .
N8 N 0.5887(8) 0.2268(7) 0.5842(7) 0.067(3) Uani 1 1 d . . . . .
C1 C 0.3839(6) 0.1337(5) 0.1426(6) 0.0196(18) Uani 1 1 d . . . . .
C2 C 0.3373(6) 0.1092(5) 0.0483(6) 0.027(2) Uani 1 1 d . . . . .
H2 H 0.359948 0.068269 0.017987 0.032 Uiso 1 1 calc R . . . .
C3 C 0.2600(6) 0.1429(5) -0.0008(6) 0.025(2) Uani 1 1 d . . . . .
H3 H 0.226606 0.124278 -0.065752 0.030 Uiso 1 1 calc R . . . .
C4 C 0.2289(6) 0.2047(5) 0.0433(6) 0.0249(19) Uani 1 1 d . . . . .
H4 H 0.175184 0.229689 0.008875 0.030 Uiso 1 1 calc R . . . .
C5 C 0.2765(6) 0.2294(5) 0.1368(5) 0.0161(17) Uani 1 1 d . . . . .
C6 C 0.4678(6) 0.0930(5) 0.2020(6) 0.0200(18) Uani 1 1 d . . . . .
C7 C 0.4944(6) 0.0278(5) 0.1411(6) 0.024(2) Uani 1 1 d . . . . .
H7A H 0.434590 -0.015176 0.094452 0.037 Uiso 1 1 calc GR . . . .
H7B H 0.542372 -0.003115 0.179098 0.037 Uiso 1 1 calc GR . . . .
H7C H 0.522936 0.060606 0.111184 0.037 Uiso 1 1 calc GR . . . .
C8 C 0.4361(6) 0.0428(5) 0.2581(5) 0.0149(17) Uani 1 1 d . . . . .
C9 C 0.4234(6) -0.0484(5) 0.2459(6) 0.022(2) Uani 1 1 d . . . . .
H9 H 0.428246 -0.083063 0.196932 0.027 Uiso 1 1 calc R . . . .
C10 C 0.4039(6) -0.0887(5) 0.3034(7) 0.027(2) Uani 1 1 d . . . . .
H10 H 0.396217 -0.150876 0.295086 0.032 Uiso 1 1 calc R . . . .
C11 C 0.3956(7) -0.0372(5) 0.3742(6) 0.026(2) Uani 1 1 d . . . . .
H11 H 0.384579 -0.062948 0.416596 0.031 Uiso 1 1 calc R . . . .
C12 C 0.4038(6) 0.0513(5) 0.3810(6) 0.0205(19) Uani 1 1 d . . . . .
H12 H 0.397492 0.086675 0.428769 0.025 Uiso 1 1 calc R . . . .
C13 C 0.5620(6) 0.1641(5) 0.2718(5) 0.0164(17) Uani 1 1 d . . . . .
C14 C 0.6524(6) 0.1631(5) 0.2750(6) 0.0204(19) Uani 1 1 d . . . . .
H14 H 0.656536 0.121971 0.229354 0.024 Uiso 1 1 calc R . . . .
C15 C 0.7363(6) 0.2210(5) 0.3438(6) 0.025(2) Uani 1 1 d . . . . .
H15 H 0.798290 0.220854 0.345722 0.030 Uiso 1 1 calc R . . . .
C16 C 0.7286(6) 0.2789(5) 0.4094(6) 0.024(2) Uani 1 1 d . . . . .
H16 H 0.785874 0.317445 0.459552 0.029 Uiso 1 1 calc R . . . .
C17 C 0.6364(6) 0.2805(5) 0.4015(6) 0.0196(18) Uani 1 1 d . . . . .
H17 H 0.631252 0.322988 0.445484 0.024 Uiso 1 1 calc R . . . .
C18 C 0.2441(6) 0.2964(5) 0.1896(6) 0.0219(19) Uani 1 1 d . . . . .
C19 C 0.1605(6) 0.3316(6) 0.1228(6) 0.028(2) Uani 1 1 d . . . . .
H19A H 0.183804 0.362555 0.088268 0.042 Uiso 1 1 calc GR . . . .
H19B H 0.138625 0.372506 0.156832 0.042 Uiso 1 1 calc GR . . . .
H19C H 0.105288 0.282255 0.080442 0.042 Uiso 1 1 calc GR . . . .
C20 C 0.3315(6) 0.3733(5) 0.2564(6) 0.0168(18) Uani 1 1 d . . . . .
C21 C 0.3294(7) 0.4606(6) 0.2501(6) 0.026(2) Uani 1 1 d . . . . .
H21 H 0.274536 0.473058 0.201234 0.031 Uiso 1 1 calc R . . . .
C22 C 0.4067(7) 0.5292(5) 0.3146(7) 0.028(2) Uani 1 1 d . . . . .
H22 H 0.406452 0.588411 0.309702 0.034 Uiso 1 1 calc R . . . .
C23 C 0.4822(7) 0.5095(5) 0.3846(7) 0.029(2) Uani 1 1 d . . . . .
H23 H 0.534357 0.555343 0.431733 0.035 Uiso 1 1 calc R . . . .
C24 C 0.4832(6) 0.4227(5) 0.3873(6) 0.022(2) Uani 1 1 d . . . . .
H24 H 0.537377 0.409872 0.436462 0.026 Uiso 1 1 calc R . . . .
C25 C 0.2081(6) 0.2483(5) 0.2460(6) 0.023(2) Uani 1 1 d . . . . .
C26 C 0.1127(6) 0.2373(5) 0.2304(6) 0.025(2) Uani 1 1 d . . . . .
H26 H 0.065601 0.257920 0.182562 0.030 Uiso 1 1 calc R . . . .
C27 C 0.0840(7) 0.1962(6) 0.2839(7) 0.032(2) Uani 1 1 d . . . . .
H27 H 0.017613 0.187328 0.272646 0.039 Uiso 1 1 calc R . . . .
C28 C 0.1547(7) 0.1690(6) 0.3536(7) 0.030(2) Uani 1 1 d . . . . .
H28 H 0.138443 0.142013 0.392609 0.036 Uiso 1 1 calc R . . . .
C29 C 0.2489(6) 0.1812(5) 0.3659(6) 0.023(2) Uani 1 1 d . . . . .
H29 H 0.297610 0.163104 0.415029 0.027 Uiso 1 1 calc R . . . .
Ru2 Ru 0.09394(5) 0.30934(4) 0.67209(5) 0.01690(17) Uani 1 1 d . . . . .
N9 N 0.1818(5) 0.3434(4) 0.8127(4) 0.0158(15) Uani 1 1 d . . . . .
N10 N 0.2216(5) 0.3061(4) 0.6582(5) 0.0165(15) Uani 1 1 d . . . . .
N11 N 0.1012(5) 0.1785(4) 0.6736(5) 0.0164(15) Uani 1 1 d . . . . .
N12 N -0.0274(5) 0.3087(4) 0.6929(5) 0.0182(15) Uani 1 1 d . . . . .
N13 N 0.0930(5) 0.4439(4) 0.6810(5) 0.0186(16) Uani 1 1 d . . . . .
N14 N 0.0061(5) 0.2865(4) 0.5409(5) 0.0215(16) Uani 1 1 d . . . . .
N15 N 0.0087(6) 0.2343(6) 0.4824(6) 0.036(2) Uani 1 1 d . . . . .
N16 N 0.0039(7) 0.1871(6) 0.4211(7) 0.050(3) Uani 1 1 d . . . . .
C30 C 0.2626(5) 0.3069(5) 0.8523(6) 0.0149(17) Uani 1 1 d . . . . .
C31 C 0.3269(6) 0.3343(5) 0.9440(6) 0.0226(19) Uani 1 1 d . . . . .
H31 H 0.383237 0.309446 0.970681 0.027 Uiso 1 1 calc R . . . .
C32 C 0.3084(7) 0.3994(5) 0.9977(6) 0.028(2) Uani 1 1 d . . . . .
H32 H 0.352516 0.419591 1.061491 0.034 Uiso 1 1 calc R . . . .
C33 C 0.2275(6) 0.4337(5) 0.9588(6) 0.0224(19) Uani 1 1 d . . . . .
H33 H 0.214361 0.477653 0.995419 0.027 Uiso 1 1 calc R . . . .
C34 C 0.1635(6) 0.4045(5) 0.8653(6) 0.0208(19) Uani 1 1 d . . . . .
C35 C 0.2786(6) 0.2351(5) 0.7882(5) 0.0155(17) Uani 1 1 d . . . . .
C36 C 0.3677(6) 0.1973(5) 0.8447(6) 0.0219(19) Uani 1 1 d . . . . .
H36A H 0.427949 0.243538 0.873498 0.033 Uiso 1 1 calc GR . . . .
H36B H 0.373468 0.148211 0.804353 0.033 Uiso 1 1 calc GR . . . .
H36C H 0.358462 0.176056 0.892076 0.033 Uiso 1 1 calc GR . . . .
C37 C 0.2940(6) 0.2710(5) 0.7165(5) 0.0170(17) Uani 1 1 d . . . . .
C38 C 0.3768(6) 0.2656(5) 0.7062(5) 0.0196(19) Uani 1 1 d . . . . .
H38 H 0.429203 0.244325 0.748611 0.023 Uiso 1 1 calc R . . . .
C39 C 0.3836(6) 0.2908(5) 0.6350(6) 0.0190(18) Uani 1 1 d . . . . .
H39 H 0.439627 0.285370 0.627061 0.023 Uiso 1 1 calc R . . . .
C40 C 0.3081(6) 0.3242(5) 0.5746(6) 0.0177(18) Uani 1 1 d . . . . .
H40 H 0.310945 0.341865 0.524684 0.021 Uiso 1 1 calc R . . . .
C41 C 0.2295(6) 0.3306(5) 0.5898(6) 0.0207(19) Uani 1 1 d . . . . .
H41 H 0.177680 0.353826 0.549246 0.025 Uiso 1 1 calc R . . . .
C42 C 0.1847(6) 0.1590(5) 0.7341(5) 0.0155(17) Uani 1 1 d . . . . .
C43 C 0.1883(6) 0.0737(5) 0.7440(6) 0.0203(19) Uani 1 1 d . . . . .
H43 H 0.246347 0.061556 0.789445 0.024 Uiso 1 1 calc R . . . .
C44 C 0.1057(6) 0.0057(5) 0.6862(6) 0.0224(19) Uani 1 1 d . . . . .
H44 H 0.106118 -0.053095 0.692691 0.027 Uiso 1 1 calc R . . . .
C45 C 0.0248(6) 0.0252(5) 0.6205(6) 0.022(2) Uani 1 1 d . . . . .
H45 H -0.030689 -0.020506 0.578220 0.026 Uiso 1 1 calc R . . . .
C46 C 0.0238(6) 0.1112(5) 0.6157(6) 0.0168(18) Uani 1 1 d . . . . .
H46 H -0.033437 0.123976 0.569866 0.020 Uiso 1 1 calc R . . . .
C47 C 0.0716(6) 0.4424(5) 0.8174(6) 0.0176(18) Uani 1 1 d . . . . .
C48 C 0.0597(6) 0.5076(5) 0.8891(6) 0.026(2) Uani 1 1 d . . . . .
H48A H 0.048820 0.476150 0.930110 0.040 Uiso 1 1 calc GR . . . .
H48B H 0.003016 0.533969 0.857897 0.040 Uiso 1 1 calc GR . . . .
H48C H 0.119596 0.554271 0.924712 0.040 Uiso 1 1 calc GR . . . .
C49 C -0.0227(6) 0.3692(5) 0.7632(6) 0.0189(18) Uani 1 1 d . . . . .
C50 C -0.1005(6) 0.3661(5) 0.7827(6) 0.026(2) Uani 1 1 d . . . . .
H50 H -0.095850 0.408313 0.832648 0.031 Uiso 1 1 calc R . . . .
C51 C -0.1854(7) 0.3005(5) 0.7283(7) 0.029(2) Uani 1 1 d . . . . .
H51 H -0.238760 0.296715 0.741480 0.034 Uiso 1 1 calc R . . . .
C52 C -0.1914(6) 0.2409(5) 0.6551(7) 0.030(2) Uani 1 1 d . . . . .
H52 H -0.248999 0.195953 0.616816 0.035 Uiso 1 1 calc R . . . .
C53 C -0.1119(6) 0.2479(5) 0.6384(6) 0.0208(19) Uani 1 1 d . . . . .
H53 H -0.117016 0.208377 0.586546 0.025 Uiso 1 1 calc R . . . .
C54 C 0.0863(6) 0.4920(5) 0.7511(6) 0.022(2) Uani 1 1 d . . . . .
C55 C 0.0895(6) 0.5817(5) 0.7612(6) 0.025(2) Uani 1 1 d . . . . .
H55 H 0.087039 0.615662 0.811984 0.030 Uiso 1 1 calc R . . . .
C56 C 0.0964(6) 0.6215(5) 0.6965(7) 0.028(2) Uani 1 1 d . U . . .
H56 H 0.099001 0.683005 0.702623 0.034 Uiso 1 1 calc R . . . .
C57 C 0.0995(6) 0.5706(5) 0.6230(7) 0.028(2) Uani 1 1 d . . . . .
H57 H 0.103223 0.596373 0.577410 0.034 Uiso 1 1 calc R . . . .
C58 C 0.0972(6) 0.4817(6) 0.6171(6) 0.023(2) Uani 1 1 d . . . . .
H58 H 0.098578 0.446286 0.566405 0.028 Uiso 1 1 calc R . . . .
P1 P 0.66820(17) 0.32611(15) 0.88345(16) 0.0236(5) Uani 1 1 d . . . . .
F1 F 0.6125(3) 0.2997(3) 0.7729(3) 0.0264(12) Uani 1 1 d . . . . .
F2 F 0.7459(4) 0.4024(3) 0.8829(3) 0.0318(12) Uani 1 1 d . . . . .
F3 F 0.7371(4) 0.2591(3) 0.8834(4) 0.0363(13) Uani 1 1 d . . . . .
F4 F 0.7230(4) 0.3539(3) 0.9918(3) 0.0385(14) Uani 1 1 d . . . . .
F5 F 0.5987(4) 0.3944(3) 0.8809(4) 0.0429(15) Uani 1 1 d . . . . .
F6 F 0.5901(4) 0.2496(3) 0.8820(4) 0.0356(13) Uani 1 1 d . . . . .
P2 P 0.21125(18) 0.87000(15) 0.88957(16) 0.0261(5) Uani 1 1 d . . . . .
F7 F 0.2606(4) 0.9029(4) 0.9975(4) 0.0438(15) Uani 1 1 d . . . . .
F8 F 0.1306(4) 0.7956(3) 0.8864(4) 0.0399(14) Uani 1 1 d . . . . .
F9 F 0.1398(4) 0.9382(3) 0.8777(4) 0.0381(14) Uani 1 1 d . . . . .
F10 F 0.1624(4) 0.8393(3) 0.7795(3) 0.0301(12) Uani 1 1 d . . . . .
F11 F 0.2823(4) 0.8032(4) 0.8978(4) 0.0527(16) Uani 1 1 d . . . . .
F12 F 0.2910(4) 0.9451(3) 0.8884(3) 0.0326(12) Uani 1 1 d . . . . .
P3 P 0.20364(17) 0.48443(15) 0.41203(13) 0.0174(4) Uani 1 1 d . . . . .
F13 F 0.2610(4) 0.5086(3) 0.5224(3) 0.0235(9) Uani 1 1 d . . . . .
F14 F 0.1329(3) 0.4015(3) 0.4117(3) 0.0227(11) Uani 1 1 d . . . . .
F15 F 0.1278(3) 0.5460(3) 0.4137(3) 0.0250(11) Uani 1 1 d . . . . .
F16 F 0.1466(4) 0.4598(3) 0.3030(3) 0.0244(10) Uani 1 1 d . . . . .
F17 F 0.2794(4) 0.4233(3) 0.4110(3) 0.0260(11) Uani 1 1 d . . . . .
F18 F 0.2750(3) 0.5669(3) 0.4133(3) 0.0247(11) Uani 1 1 d . . . . .
P4 P 0.72173(18) 0.99165(16) 0.44840(13) 0.0201(4) Uani 1 1 d . . . . .
F19 F 0.6646(4) 0.9656(4) 0.3387(3) 0.0270(9) Uani 1 1 d . . . . .
F20 F 0.8008(3) 1.0656(3) 0.4485(3) 0.0267(11) Uani 1 1 d . . . . .
F21 F 0.7889(4) 0.9202(3) 0.4486(3) 0.0280(12) Uani 1 1 d . . . . .
F22 F 0.7797(4) 1.0175(4) 0.5590(3) 0.0302(10) Uani 1 1 d . . . . .
F23 F 0.6550(4) 1.0626(3) 0.4488(3) 0.0293(12) Uani 1 1 d . . . . .
F24 F 0.6423(4) 0.9174(3) 0.4490(3) 0.0289(12) Uani 1 1 d . . . . .
O1 O 0.4864(5) 0.3417(5) 0.1590(5) 0.056(2) Uani 1 1 d D . . . .
C59 C 0.6142(15) 0.4665(11) 0.239(2) 0.062(7) Uani 0.81(6) 1 d D . P A 1
H59A H 0.565976 0.494099 0.250188 0.094 Uiso 0.81(6) 1 calc GR . P A 1
H59B H 0.646485 0.505560 0.216315 0.094 Uiso 0.81(6) 1 calc GR . P A 1
H59C H 0.663857 0.456238 0.295922 0.094 Uiso 0.81(6) 1 calc GR . P A 1
C59A C 0.589(5) 0.4786(10) 0.194(8) 0.07(3) Uiso 0.19(6) 1 d D . P A 2
H59D H 0.529401 0.501623 0.164295 0.100 Uiso 0.19(6) 1 calc GR . P A 2
H59E H 0.635933 0.498207 0.173415 0.100 Uiso 0.19(6) 1 calc GR . P A 2
H59F H 0.619482 0.500774 0.260548 0.100 Uiso 0.19(6) 1 calc GR . P A 2
C60 C 0.5631(7) 0.3812(5) 0.1695(6) 0.035(2) Uani 1 1 d D . . . .
C61 C 0.6082(13) 0.3502(16) 0.1126(18) 0.086(7) Uani 0.81(6) 1 d D U P A 1
H61A H 0.576272 0.288590 0.078821 0.129 Uiso 0.81(6) 1 calc GR . P A 1
H61B H 0.678796 0.354450 0.152003 0.129 Uiso 0.81(6) 1 calc GR . P A 1
H61C H 0.599394 0.386859 0.069280 0.129 Uiso 0.81(6) 1 calc GR . P A 1
C61A C 0.628(4) 0.333(2) 0.146(6) 0.05(2) Uiso 0.19(6) 1 d D . P A 2
H61D H 0.686801 0.331812 0.201659 0.077 Uiso 0.19(6) 1 calc GR . P A 2
H61E H 0.648167 0.362804 0.108291 0.077 Uiso 0.19(6) 1 calc GR . P A 2
H61F H 0.592310 0.272373 0.110751 0.077 Uiso 0.19(6) 1 calc GR . P A 2
O2 O -0.0278(9) 0.7973(8) 0.1327(8) 0.128(5) Uani 1 1 d . U . . .
C62 C 0.0642(12) 0.9395(10) 0.2043(10) 0.107(6) Uani 1 1 d . . . . .
H62A H 0.004045 0.954055 0.203273 0.160 Uiso 1 1 calc GR . . . .
H62B H 0.094216 0.984972 0.185841 0.160 Uiso 1 1 calc GR . . . .
H62C H 0.110876 0.936981 0.266252 0.160 Uiso 1 1 calc GR . . . .
C63 C 0.0398(12) 0.8553(12) 0.1418(10) 0.087(5) Uani 1 1 d . U . . .
C64 C 0.0942(13) 0.8411(13) 0.0924(12) 0.137(6) Uani 1 1 d . U . . .
H64A H 0.073979 0.779384 0.057583 0.205 Uiso 1 1 calc GR . . . .
H64B H 0.165032 0.854678 0.135861 0.205 Uiso 1 1 calc GR . . . .
H64C H 0.080672 0.879746 0.050318 0.205 Uiso 1 1 calc GR . . . .

loop_
_atom_site_aniso_label
_atom_site_aniso_U_11
_atom_site_aniso_U_22
_atom_site_aniso_U_33
_atom_site_aniso_U_23
_atom_site_aniso_U_13
_atom_site_aniso_U_12
Ru1 0.0171(4) 0.0119(3) 0.0233(4) -0.0006(3) 0.0122(3) 0.0000(3)
N1 0.015(4) 0.013(3) 0.018(4) 0.000(3) 0.008(3) 0.002(3)
N2 0.012(3) 0.006(3) 0.017(4) -0.002(3) 0.006(3) -0.002(3)
N3 0.015(4) 0.012(3) 0.020(4) 0.004(3) 0.009(3) 0.001(3)
N4 0.012(3) 0.016(3) 0.030(4) 0.001(3) 0.012(3) -0.007(3)
N5 0.016(4) 0.011(3) 0.020(4) 0.001(3) 0.008(3) -0.001(3)
N6 0.017(4) 0.024(4) 0.011(4) 0.003(3) 0.001(3) -0.002(3)
N7 0.046(6) 0.046(5) 0.037(6) 0.010(5) 0.016(5) -0.012(5)
N8 0.054(7) 0.084(8) 0.040(7) 0.027(6) 0.004(6) -0.004(6)
C1 0.020(4) 0.022(4) 0.016(5) 0.002(3) 0.011(4) 0.000(4)
C2 0.032(5) 0.021(4) 0.019(5) -0.003(3) 0.008(4) 0.005(4)
C3 0.031(5) 0.026(4) 0.015(4) 0.002(4) 0.010(4) 0.006(4)
C4 0.022(5) 0.030(5) 0.019(5) 0.005(4) 0.006(4) 0.010(4)
C5 0.017(4) 0.013(4) 0.016(4) 0.002(3) 0.006(4) 0.004(3)
C6 0.018(4) 0.021(4) 0.015(4) -0.007(3) 0.008(4) -0.002(3)
C7 0.026(5) 0.025(4) 0.024(5) 0.001(4) 0.014(4) 0.010(4)
C8 0.010(4) 0.009(4) 0.020(5) 0.001(3) 0.004(4) 0.000(3)
C9 0.026(5) 0.012(4) 0.023(5) -0.003(3) 0.010(4) 0.004(4)
C10 0.025(5) 0.016(4) 0.041(6) 0.004(4) 0.018(5) 0.005(4)
C11 0.028(5) 0.017(4) 0.029(5) 0.005(4) 0.014(4) -0.001(4)
C12 0.023(5) 0.013(4) 0.032(5) 0.002(4) 0.021(4) 0.002(3)
C13 0.021(4) 0.014(4) 0.016(4) 0.007(3) 0.009(4) 0.004(3)
C14 0.022(5) 0.017(4) 0.023(5) 0.002(3) 0.014(4) 0.001(4)
C15 0.020(5) 0.020(4) 0.040(6) 0.007(4) 0.019(4) 0.004(4)
C16 0.018(5) 0.015(4) 0.035(5) 0.002(4) 0.013(4) -0.004(3)
C17 0.022(5) 0.013(4) 0.026(5) 0.006(3) 0.014(4) 0.001(3)
C18 0.024(5) 0.019(4) 0.025(5) 0.004(4) 0.013(4) 0.008(4)
C19 0.025(5) 0.026(5) 0.032(5) 0.007(4) 0.013(4) 0.004(4)
C20 0.022(5) 0.015(4) 0.019(5) 0.001(3) 0.015(4) 0.001(3)
C21 0.035(5) 0.027(5) 0.031(5) 0.014(4) 0.025(5) 0.008(4)
C22 0.039(6) 0.010(4) 0.048(6) 0.012(4) 0.030(5) 0.003(4)
C23 0.030(5) 0.018(4) 0.034(6) -0.007(4) 0.019(5) -0.009(4)
C24 0.024(5) 0.016(4) 0.030(5) 0.003(4) 0.019(4) -0.004(4)
C25 0.016(4) 0.015(4) 0.026(5) -0.011(3) 0.008(4) -0.006(3)
C26 0.013(4) 0.028(5) 0.026(5) 0.001(4) 0.006(4) 0.005(4)
C27 0.018(5) 0.030(5) 0.041(6) 0.002(4) 0.012(5) -0.008(4)
C28 0.023(5) 0.031(5) 0.030(6) 0.006(4) 0.010(4) -0.002(4)
C29 0.023(5) 0.015(4) 0.037(6) 0.005(4) 0.021(4) 0.005(4)
Ru2 0.0137(3) 0.0141(3) 0.0215(4) 0.0059(3) 0.0067(3) 0.0029(3)
N9 0.013(3) 0.020(4) 0.015(4) 0.006(3) 0.006(3) 0.003(3)
N10 0.013(4) 0.011(3) 0.015(4) 0.000(3) 0.001(3) -0.004(3)
N11 0.011(3) 0.021(4) 0.020(4) 0.005(3) 0.010(3) 0.003(3)
N12 0.015(4) 0.017(3) 0.023(4) 0.008(3) 0.007(3) 0.007(3)
N13 0.011(4) 0.017(3) 0.022(4) 0.006(3) 0.002(3) 0.004(3)
N14 0.030(4) 0.012(3) 0.019(4) 0.004(3) 0.012(4) -0.004(3)
N15 0.030(5) 0.037(5) 0.042(6) 0.008(4) 0.021(5) 0.001(4)
N16 0.052(6) 0.050(6) 0.043(6) -0.004(5) 0.028(5) -0.011(5)
C30 0.009(4) 0.010(4) 0.026(5) 0.004(3) 0.008(4) 0.002(3)
C31 0.017(4) 0.022(4) 0.019(5) 0.001(3) 0.001(4) 0.003(3)
C32 0.028(5) 0.030(5) 0.020(5) 0.000(4) 0.007(4) 0.005(4)
C33 0.024(5) 0.023(4) 0.020(5) -0.003(3) 0.014(4) 0.001(4)
C34 0.017(4) 0.023(4) 0.021(5) 0.002(4) 0.011(4) 0.000(4)
C35 0.015(4) 0.012(4) 0.016(4) 0.004(3) 0.005(4) -0.002(3)
C36 0.015(4) 0.029(4) 0.017(5) 0.007(4) 0.004(4) 0.006(4)
C37 0.021(4) 0.010(4) 0.019(4) -0.001(3) 0.010(4) -0.001(3)
C38 0.021(4) 0.013(4) 0.014(4) -0.002(3) 0.002(4) 0.002(3)
C39 0.019(4) 0.014(4) 0.023(5) 0.002(3) 0.011(4) 0.001(3)
C40 0.024(5) 0.014(4) 0.018(4) 0.004(3) 0.012(4) 0.007(3)
C41 0.020(5) 0.013(4) 0.022(5) 0.002(3) 0.004(4) 0.001(3)
C42 0.016(4) 0.021(4) 0.019(5) 0.007(3) 0.015(4) 0.005(3)
C43 0.024(5) 0.023(4) 0.023(5) 0.009(4) 0.018(4) 0.011(4)
C44 0.026(5) 0.022(4) 0.023(5) 0.009(4) 0.013(4) 0.007(4)
C45 0.019(5) 0.022(4) 0.027(5) 0.003(4) 0.014(4) 0.005(4)
C46 0.017(4) 0.017(4) 0.018(5) 0.002(3) 0.010(4) 0.002(3)
C47 0.019(4) 0.016(4) 0.019(5) -0.002(3) 0.012(4) 0.004(3)
C48 0.026(5) 0.028(5) 0.026(5) -0.001(4) 0.014(4) 0.012(4)
C49 0.018(4) 0.015(4) 0.023(5) 0.003(3) 0.011(4) 0.001(3)
C50 0.029(5) 0.020(4) 0.034(5) 0.004(4) 0.020(5) 0.003(4)
C51 0.028(5) 0.021(4) 0.046(6) 0.007(4) 0.027(5) 0.005(4)
C52 0.019(5) 0.022(4) 0.050(6) 0.002(4) 0.023(5) -0.004(4)
C53 0.017(4) 0.016(4) 0.024(5) 0.000(3) 0.007(4) -0.001(3)
C54 0.008(4) 0.017(4) 0.031(5) 0.004(4) 0.003(4) 0.001(3)
C55 0.022(5) 0.017(4) 0.035(6) 0.009(4) 0.011(4) 0.006(4)
C56 0.021(4) 0.012(4) 0.050(6) 0.007(4) 0.016(4) 0.002(3)
C57 0.015(5) 0.022(4) 0.047(6) 0.020(4) 0.010(4) 0.002(4)
C58 0.013(4) 0.027(5) 0.025(5) 0.006(4) 0.005(4) 0.004(4)
P1 0.0203(12) 0.0228(11) 0.0238(13) 0.0017(9) 0.0095(11) 0.0013(9)
F1 0.022(3) 0.022(3) 0.023(3) 0.001(2) 0.002(2) 0.003(2)
F2 0.037(3) 0.028(3) 0.023(3) 0.000(2) 0.015(3) -0.007(2)
F3 0.028(3) 0.034(3) 0.044(3) 0.010(2) 0.014(3) 0.010(2)
F4 0.036(3) 0.048(3) 0.019(3) 0.002(2) 0.009(3) -0.010(3)
F5 0.039(3) 0.038(3) 0.048(4) 0.003(3) 0.020(3) 0.014(3)
F6 0.031(3) 0.033(3) 0.038(3) 0.009(2) 0.015(3) -0.005(2)
P2 0.0266(13) 0.0221(12) 0.0223(13) 0.0039(9) 0.0069(11) 0.0023(10)
F7 0.043(4) 0.054(4) 0.019(3) 0.010(3) 0.006(3) -0.008(3)
F8 0.034(3) 0.041(3) 0.036(3) 0.013(3) 0.011(3) -0.007(2)
F9 0.047(3) 0.029(3) 0.044(4) 0.006(2) 0.026(3) 0.014(3)
F10 0.033(3) 0.025(3) 0.024(3) -0.001(2) 0.010(2) 0.004(2)
F11 0.046(4) 0.042(3) 0.061(4) 0.020(3) 0.014(3) 0.020(3)
F12 0.029(3) 0.031(3) 0.027(3) -0.005(2) 0.011(2) -0.008(2)
P3 0.0162(11) 0.0147(9) 0.0187(10) 0.0040(9) 0.0066(10) 0.0021(8)
F13 0.026(3) 0.022(2) 0.018(2) 0.003(2) 0.009(2) 0.004(2)
F14 0.020(3) 0.021(2) 0.024(3) 0.005(2) 0.009(2) 0.000(2)
F15 0.017(3) 0.024(2) 0.029(3) 0.005(2) 0.008(2) 0.006(2)
F16 0.022(3) 0.026(2) 0.020(2) 0.006(2) 0.005(2) 0.006(2)
F17 0.028(3) 0.026(3) 0.025(3) 0.006(2) 0.012(2) 0.011(2)
F18 0.023(3) 0.024(3) 0.024(3) 0.007(2) 0.010(2) 0.000(2)
P4 0.0177(11) 0.0204(10) 0.0194(10) 0.0017(10) 0.0080(11) 0.0025(8)
F19 0.029(3) 0.033(2) 0.017(2) 0.006(2) 0.011(3) 0.005(2)
F20 0.021(3) 0.025(3) 0.028(3) 0.004(2) 0.009(2) -0.003(2)
F21 0.027(3) 0.026(3) 0.031(3) 0.006(2) 0.014(2) 0.009(2)
F22 0.031(3) 0.039(3) 0.014(2) 0.003(3) 0.007(3) 0.006(2)
F23 0.031(3) 0.030(3) 0.025(3) 0.004(2) 0.014(3) 0.008(2)
F24 0.027(3) 0.031(3) 0.029(3) 0.005(2) 0.015(2) 0.002(2)
O1 0.038(4) 0.060(5) 0.051(5) 0.024(4) 0.007(4) -0.011(4)
C59 0.059(10) 0.047(10) 0.065(15) -0.015(8) 0.032(11) -0.014(8)
C60 0.029(5) 0.035(5) 0.037(6) 0.013(4) 0.011(5) 0.009(4)
C61 0.037(9) 0.108(13) 0.079(13) -0.022(10) 0.013(9) 0.029(9)
O2 0.096(8) 0.107(8) 0.110(9) 0.049(7) -0.019(7) 0.034(7)
C62 0.134(16) 0.098(12) 0.081(11) -0.017(9) 0.056(11) 0.037(11)
C63 0.064(9) 0.112(12) 0.070(10) 0.028(9) 0.011(8) 0.049(9)
C64 0.112(11) 0.170(12) 0.104(11) -0.021(9) 0.044(9) 0.064(10)

loop_
_atom_type_symbol
_atom_type_description
_atom_type_scat_dispersion_real
_atom_type_scat_dispersion_imag
_atom_type_scat_source
C C 0.0033 0.0016 'International Tables Vol C Tables 4.2.6.8 and 6.1.1.4'
H H 0.0000 0.0000 'International Tables Vol C Tables 4.2.6.8 and 6.1.1.4'
F F 0.0171 0.0103 'International Tables Vol C Tables 4.2.6.8 and 6.1.1.4'
N N 0.0061 0.0033 'International Tables Vol C Tables 4.2.6.8 and 6.1.1.4'
O O 0.0106 0.0060 'International Tables Vol C Tables 4.2.6.8 and 6.1.1.4'
P P 0.1023 0.0942 'International Tables Vol C Tables 4.2.6.8 and 6.1.1.4'
Ru Ru -1.2594 0.8363 'International Tables Vol C Tables 4.2.6.8 and 6.1.1.4'

loop_
_geom_angle_atom_site_label_1
_geom_angle_atom_site_label_2
_geom_angle_atom_site_label_3
_geom_angle
_geom_angle_site_symmetry_1
_geom_angle_site_symmetry_3
_geom_angle_publ_flag
N1 Ru1 N2 88.7(2) . . ?
N3 Ru1 N1 88.3(3) . . ?
N3 Ru1 N2 80.7(2) . . ?
N3 Ru1 N4 99.0(2) . . ?
N3 Ru1 N5 175.1(3) . . ?
N4 Ru1 N1 87.4(3) . . ?
N4 Ru1 N2 176.1(3) . . ?
N5 Ru1 N1 87.3(3) . . ?
N5 Ru1 N2 96.9(2) . . ?
N5 Ru1 N4 83.0(2) . . ?
N6 Ru1 N1 174.7(3) . . ?
N6 Ru1 N2 95.0(3) . . ?
N6 Ru1 N3 96.0(3) . . ?
N6 Ru1 N4 88.9(3) . . ?
N6 Ru1 N5 88.5(3) . . ?
C1 N1 Ru1 120.4(5) . . ?
C1 N1 C5 119.9(7) . . ?
C5 N1 Ru1 119.6(5) . . ?
C8 N2 Ru1 118.6(5) . . ?
C12 N2 Ru1 121.6(5) . . ?
C12 N2 C8 119.7(6) . . ?
C13 N3 Ru1 120.5(5) . . ?
C17 N3 Ru1 121.6(5) . . ?
C17 N3 C13 117.8(7) . . ?
C20 N4 Ru1 119.9(5) . . ?
C20 N4 C24 118.7(7) . . ?
C24 N4 Ru1 121.4(6) . . ?
C25 N5 Ru1 121.2(6) . . ?
C25 N5 C29 117.9(7) . . ?
C29 N5 Ru1 120.9(5) . . ?
N7 N6 Ru1 129.5(7) . . ?
N8 N7 N6 167.9(13) . . ?
N1 C1 C2 120.2(8) . . ?
N1 C1 C6 117.2(7) . . ?
C2 C1 C6 122.5(7) . . ?
C1 C2 H2 119.9 . . ?
C3 C2 C1 120.3(8) . . ?
C3 C2 H2 119.9 . . ?
C2 C3 H3 120.0 . . ?
C2 C3 C4 119.9(8) . . ?
C4 C3 H3 120.0 . . ?
C3 C4 H4 120.3 . . ?
C5 C4 C3 119.3(8) . . ?
C5 C4 H4 120.3 . . ?
N1 C5 C4 120.4(7) . . ?
N1 C5 C18 118.0(7) . . ?
C4 C5 C18 121.7(7) . . ?
C1 C6 C7 110.3(7) . . ?
C1 C6 C8 109.8(6) . . ?
C1 C6 C13 112.2(6) . . ?
C7 C6 C13 108.9(7) . . ?
C8 C6 C7 108.9(6) . . ?
C8 C6 C13 106.6(6) . . ?
C6 C7 H7A 109.5 . . ?
C6 C7 H7B 109.5 . . ?
C6 C7 H7C 109.5 . . ?
H7A C7 H7B 109.5 . . ?
H7A C7 H7C 109.5 . . ?
H7B C7 H7C 109.5 . . ?
N2 C8 C6 117.8(6) . . ?
N2 C8 C9 118.7(7) . . ?
C9 C8 C6 123.5(7) . . ?
C8 C9 H9 119.5 . . ?
C10 C9 C8 121.0(8) . . ?
C10 C9 H9 119.5 . . ?
C9 C10 H10 120.5 . . ?
C9 C10 C11 118.9(8) . . ?
C11 C10 H10 120.5 . . ?
C10 C11 H11 120.9 . . ?
C12 C11 C10 118.1(8) . . ?
C12 C11 H11 120.9 . . ?
N2 C12 C11 123.1(8) . . ?
N2 C12 H12 118.4 . . ?
C11 C12 H12 118.4 . . ?
N3 C13 C6 116.8(7) . . ?
N3 C13 C14 121.0(7) . . ?
C14 C13 C6 122.0(7) . . ?
C13 C14 H14 119.7 . . ?
C15 C14 C13 120.5(8) . . ?
C15 C14 H14 119.7 . . ?
C14 C15 H15 120.7 . . ?
C16 C15 C14 118.7(8) . . ?
C16 C15 H15 120.7 . . ?
C15 C16 H16 120.5 . . ?
C15 C16 C17 119.0(8) . . ?
C17 C16 H16 120.5 . . ?
N3 C17 C16 122.8(8) . . ?
N3 C17 H17 118.6 . . ?
C16 C17 H17 118.6 . . ?
C5 C18 C20 110.6(7) . . ?
C5 C18 C25 108.0(6) . . ?
C19 C18 C5 110.0(7) . . ?
C19 C18 C20 109.9(7) . . ?
C19 C18 C25 109.8(7) . . ?
C20 C18 C25 108.5(7) . . ?
C18 C19 H19A 109.5 . . ?
C18 C19 H19B 109.5 . . ?
C18 C19 H19C 109.5 . . ?
H19A C19 H19B 109.5 . . ?
H19A C19 H19C 109.5 . . ?
H19B C19 H19C 109.5 . . ?
N4 C20 C18 118.4(7) . . ?
N4 C20 C21 119.8(8) . . ?
C21 C20 C18 121.8(8) . . ?
C20 C21 H21 119.7 . . ?
C22 C21 C20 120.5(9) . . ?
C22 C21 H21 119.7 . . ?
C21 C22 H22 120.9 . . ?
C23 C22 C21 118.3(8) . . ?
C23 C22 H22 120.9 . . ?
C22 C23 H23 120.2 . . ?
C22 C23 C24 119.6(8) . . ?
C24 C23 H23 120.2 . . ?
N4 C24 C23 122.9(9) . . ?
N4 C24 H24 118.6 . . ?
C23 C24 H24 118.6 . . ?
N5 C25 C18 116.5(7) . . ?
N5 C25 C26 121.1(8) . . ?
C26 C25 C18 122.4(8) . . ?
C25 C26 H26 119.7 . . ?
C25 C26 C27 120.7(9) . . ?
C27 C26 H26 119.7 . . ?
C26 C27 H27 121.1 . . ?
C28 C27 C26 117.9(8) . . ?
C28 C27 H27 121.1 . . ?
C27 C28 H28 120.5 . . ?
C29 C28 C27 119.1(9) . . ?
C29 C28 H28 120.5 . . ?
N5 C29 C28 123.2(8) . . ?
N5 C29 H29 118.4 . . ?
C28 C29 H29 118.4 . . ?
N9 Ru2 N10 89.1(3) . . ?
N9 Ru2 N11 88.5(3) . . ?
N9 Ru2 N12 88.0(3) . . ?
N9 Ru2 N13 87.2(3) . . ?
N11 Ru2 N10 81.1(2) . . ?
N11 Ru2 N13 175.8(3) . . ?
N12 Ru2 N10 176.2(3) . . ?
N12 Ru2 N11 96.4(2) . . ?
N12 Ru2 N13 83.4(3) . . ?
N13 Ru2 N10 98.9(3) . . ?
N14 Ru2 N9 174.8(3) . . ?
N14 Ru2 N10 94.0(3) . . ?
N14 Ru2 N11 96.0(3) . . ?
N14 Ru2 N12 89.1(3) . . ?
N14 Ru2 N13 88.2(3) . . ?
C30 N9 Ru2 120.0(5) . . ?
C34 N9 Ru2 120.4(5) . . ?
C34 N9 C30 119.6(7) . . ?
C37 N10 Ru2 118.6(5) . . ?
C41 N10 Ru2 121.6(5) . . ?
C41 N10 C37 119.6(7) . . ?
C42 N11 Ru2 119.9(5) . . ?
C42 N11 C46 118.2(7) . . ?
C46 N11 Ru2 121.9(5) . . ?
C49 N12 Ru2 120.2(5) . . ?
C53 N12 Ru2 121.1(5) . . ?
C53 N12 C49 118.7(7) . . ?
C54 N13 Ru2 119.2(6) . . ?
C58 N13 Ru2 120.9(6) . . ?
C58 N13 C54 120.0(7) . . ?
N15 N14 Ru2 126.2(7) . . ?
N16 N15 N14 173.6(11) . . ?
N9 C30 C35 117.2(7) . . ?
C31 C30 N9 121.1(7) . . ?
C31 C30 C35 121.7(7) . . ?
C30 C31 H31 120.6 . . ?
C30 C31 C32 118.8(8) . . ?
C32 C31 H31 120.6 . . ?
C31 C32 H32 120.0 . . ?
C33 C32 C31 119.9(8) . . ?
C33 C32 H32 120.0 . . ?
C32 C33 H33 120.0 . . ?
C32 C33 C34 119.9(8) . . ?
C34 C33 H33 120.0 . . ?
N9 C34 C33 120.6(8) . . ?
N9 C34 C47 117.3(7) . . ?
C33 C34 C47 122.1(7) . . ?
C30 C35 C42 109.9(6) . . ?
C36 C35 C30 110.1(6) . . ?
C36 C35 C42 109.2(6) . . ?
C37 C35 C30 111.8(6) . . ?
C37 C35 C36 109.8(7) . . ?
C37 C35 C42 106.0(6) . . ?
C35 C36 H36A 109.5 . . ?
C35 C36 H36B 109.5 . . ?
C35 C36 H36C 109.5 . . ?
H36A C36 H36B 109.5 . . ?
H36A C36 H36C 109.5 . . ?
H36B C36 H36C 109.5 . . ?
N10 C37 C35 118.6(7) . . ?
N10 C37 C38 119.3(7) . . ?
C38 C37 C35 122.1(7) . . ?
C37 C38 H38 119.8 . . ?
C39 C38 C37 120.3(8) . . ?
C39 C38 H38 119.8 . . ?
C38 C39 H39 120.1 . . ?
C38 C39 C40 119.7(8) . . ?
C40 C39 H39 120.1 . . ?
C39 C40 H40 121.3 . . ?
C41 C40 C39 117.4(8) . . ?
C41 C40 H40 121.3 . . ?
N10 C41 C40 123.6(8) . . ?
N10 C41 H41 118.2 . . ?
C40 C41 H41 118.2 . . ?
N11 C42 C35 117.4(6) . . ?
N11 C42 C43 121.2(7) . . ?
C43 C42 C35 121.3(7) . . ?
C42 C43 H43 120.4 . . ?
C42 C43 C44 119.3(8) . . ?
C44 C43 H43 120.4 . . ?
C43 C44 H44 120.6 . . ?
C45 C44 C43 118.8(8) . . ?
C45 C44 H44 120.6 . . ?
C44 C45 H45 120.2 . . ?
C44 C45 C46 119.6(8) . . ?
C46 C45 H45 120.2 . . ?
N11 C46 C45 122.6(8) . . ?
N11 C46 H46 118.7 . . ?
C45 C46 H46 118.7 . . ?
C34 C47 C48 109.9(7) . . ?
C34 C47 C49 111.7(6) . . ?
C34 C47 C54 107.9(6) . . ?
C48 C47 C54 109.3(7) . . ?
C49 C47 C48 108.5(6) . . ?
C49 C47 C54 109.5(7) . . ?
C47 C48 H48A 109.5 . . ?
C47 C48 H48B 109.5 . . ?
C47 C48 H48C 109.5 . . ?
H48A C48 H48B 109.5 . . ?
H48A C48 H48C 109.5 . . ?
H48B C48 H48C 109.5 . . ?
N12 C49 C47 116.5(7) . . ?
N12 C49 C50 121.2(7) . . ?
C50 C49 C47 122.3(7) . . ?
C49 C50 H50 120.4 . . ?
C51 C50 C49 119.3(8) . . ?
C51 C50 H50 120.4 . . ?
C50 C51 H51 120.3 . . ?
C52 C51 C50 119.4(8) . . ?
C52 C51 H51 120.3 . . ?
C51 C52 H52 120.6 . . ?
C51 C52 C53 118.8(8) . . ?
C53 C52 H52 120.6 . . ?
N12 C53 C52 122.5(8) . . ?
N12 C53 H53 118.7 . . ?
C52 C53 H53 118.7 . . ?
N13 C54 C47 117.4(7) . . ?
N13 C54 C55 120.7(8) . . ?
C55 C54 C47 121.9(8) . . ?
C54 C55 H55 120.3 . . ?
C54 C55 C56 119.4(9) . . ?
C56 C55 H55 120.3 . . ?
C55 C56 H56 120.4 . . ?
C57 C56 C55 119.3(8) . . ?
C57 C56 H56 120.4 . . ?
C56 C57 H57 120.6 . . ?
C58 C57 C56 118.7(9) . . ?
C58 C57 H57 120.6 . . ?
N13 C58 C57 121.8(9) . . ?
N13 C58 H58 119.1 . . ?
C57 C58 H58 119.1 . . ?
F2 P1 F1 89.1(3) . . ?
F3 P1 F1 89.3(3) . . ?
F3 P1 F2 89.3(3) . . ?
F3 P1 F4 91.4(3) . . ?
F3 P1 F5 178.3(3) . . ?
F3 P1 F6 90.5(3) . . ?
F4 P1 F1 178.9(3) . . ?
F4 P1 F2 90.1(3) . . ?
F4 P1 F5 89.9(3) . . ?
F4 P1 F6 90.9(3) . . ?
F5 P1 F1 89.3(3) . . ?
F5 P1 F2 89.7(3) . . ?
F5 P1 F6 90.4(3) . . ?
F6 P1 F1 89.9(3) . . ?
F6 P1 F2 178.9(3) . . ?
F7 P2 F8 91.6(3) . . ?
F7 P2 F9 90.4(3) . . ?
F7 P2 F10 178.3(3) . . ?
F7 P2 F12 90.6(3) . . ?
F8 P2 F9 90.5(3) . . ?
F8 P2 F10 89.9(3) . . ?
F8 P2 F12 177.8(3) . . ?
F9 P2 F10 88.9(3) . . ?
F9 P2 F12 89.1(3) . . ?
F10 P2 F12 87.9(3) . . ?
F11 P2 F7 91.5(3) . . ?
F11 P2 F8 90.9(3) . . ?
F11 P2 F9 177.6(4) . . ?
F11 P2 F10 89.2(3) . . ?
F11 P2 F12 89.4(3) . . ?
F13 P3 F15 90.1(3) . . ?
F14 P3 F13 89.3(3) . . ?
F14 P3 F15 90.0(3) . . ?
F16 P3 F13 179.5(4) . . ?
F16 P3 F14 90.3(3) . . ?
F16 P3 F15 90.1(3) . . ?
F16 P3 F17 90.2(3) . . ?
F16 P3 F18 90.2(3) . . ?
F17 P3 F13 89.6(3) . . ?
F17 P3 F14 89.9(3) . . ?
F17 P3 F15 179.7(2) . . ?
F18 P3 F13 90.2(3) . . ?
F18 P3 F14 179.4(3) . . ?
F18 P3 F15 90.3(3) . . ?
F18 P3 F17 89.7(3) . . ?
F19 P4 F21 90.3(3) . . ?
F19 P4 F22 179.7(4) . . ?
F19 P4 F23 90.0(3) . . ?
F19 P4 F24 90.3(3) . . ?
F20 P4 F19 90.0(3) . . ?
F20 P4 F21 90.2(3) . . ?
F20 P4 F22 90.0(3) . . ?
F20 P4 F23 90.0(3) . . ?
F20 P4 F24 179.6(3) . . ?
F21 P4 F22 89.3(3) . . ?
F23 P4 F21 179.7(3) . . ?
F23 P4 F22 90.4(3) . . ?
F23 P4 F24 89.9(3) . . ?
F24 P4 F21 89.9(3) . . ?
F24 P4 F22 89.7(3) . . ?
H59A C59 H59B 109.5 . . ?
H59A C59 H59C 109.5 . . ?
H59B C59 H59C 109.5 . . ?
C60 C59 H59A 109.5 . . ?
C60 C59 H59B 109.5 . . ?
C60 C59 H59C 109.5 . . ?
H59D C59A H59E 109.5 . . ?
H59D C59A H59F 109.5 . . ?
H59E C59A H59F 109.5 . . ?
C60 C59A H59D 109.5 . . ?
C60 C59A H59E 109.5 . . ?
C60 C59A H59F 109.5 . . ?
O1 C60 C59 120.2(9) . . ?
O1 C60 C59A 121.7(13) . . ?
O1 C60 C61 122.6(9) . . ?
O1 C60 C61A 120.2(13) . . ?
C59A C60 C61A 117.6(16) . . ?
C61 C60 C59 117.1(10) . . ?
C60 C61 H61A 109.5 . . ?
C60 C61 H61B 109.5 . . ?
C60 C61 H61C 109.5 . . ?
H61A C61 H61B 109.5 . . ?
H61A C61 H61C 109.5 . . ?
H61B C61 H61C 109.5 . . ?
C60 C61A H61D 109.5 . . ?
C60 C61A H61E 109.5 . . ?
C60 C61A H61F 109.5 . . ?
H61D C61A H61E 109.5 . . ?
H61D C61A H61F 109.5 . . ?
H61E C61A H61F 109.5 . . ?
H62A C62 H62B 109.5 . . ?
H62A C62 H62C 109.5 . . ?
H62B C62 H62C 109.5 . . ?
C63 C62 H62A 109.5 . . ?
C63 C62 H62B 109.5 . . ?
C63 C62 H62C 109.5 . . ?
O2 C63 C62 118.4(17) . . ?
O2 C63 C64 122.7(17) . . ?
C62 C63 C64 118.9(17) . . ?
C63 C64 H64A 109.5 . . ?
C63 C64 H64B 109.5 . . ?
C63 C64 H64C 109.5 . . ?
H64A C64 H64B 109.5 . . ?
H64A C64 H64C 109.5 . . ?
H64B C64 H64C 109.5 . . ?

loop_
_geom_bond_atom_site_label_1
_geom_bond_atom_site_label_2
_geom_bond_distance
_geom_bond_site_symmetry_2
_geom_bond_publ_flag
Ru1 N1 2.082(7) . ?
Ru1 N2 2.103(6) . ?
Ru1 N3 2.069(6) . ?
Ru1 N4 2.080(6) . ?
Ru1 N5 2.076(7) . ?
Ru1 N6 1.919(7) . ?
N1 C1 1.351(10) . ?
N1 C5 1.364(10) . ?
N2 C8 1.362(9) . ?
N2 C12 1.336(10) . ?
N3 C13 1.356(9) . ?
N3 C17 1.352(10) . ?
N4 C20 1.345(10) . ?
N4 C24 1.345(10) . ?
N5 C25 1.348(11) . ?
N5 C29 1.351(10) . ?
N6 N7 1.181(11) . ?
N7 N8 1.140(12) . ?
C1 C2 1.378(11) . ?
C1 C6 1.529(12) . ?
C2 H2 0.9500 . ?
C2 C3 1.343(12) . ?
C3 H3 0.9500 . ?
C3 C4 1.384(11) . ?
C4 H4 0.9500 . ?
C4 C5 1.368(11) . ?
C5 C18 1.538(11) . ?
C6 C7 1.549(10) . ?
C6 C8 1.537(11) . ?
C6 C13 1.554(11) . ?
C7 H7A 0.9800 . ?
C7 H7B 0.9800 . ?
C7 H7C 0.9800 . ?
C8 C9 1.392(10) . ?
C9 H9 0.9500 . ?
C9 C10 1.368(12) . ?
C10 H10 0.9500 . ?
C10 C11 1.393(12) . ?
C11 H11 0.9500 . ?
C11 C12 1.365(11) . ?
C12 H12 0.9500 . ?
C13 C14 1.384(11) . ?
C14 H14 0.9500 . ?
C14 C15 1.374(12) . ?
C15 H15 0.9500 . ?
C15 C16 1.369(11) . ?
C16 H16 0.9500 . ?
C16 C17 1.382(11) . ?
C17 H17 0.9500 . ?
C18 C19 1.521(11) . ?
C18 C20 1.540(11) . ?
C18 C25 1.560(12) . ?
C19 H19A 0.9800 . ?
C19 H19B 0.9800 . ?
C19 H19C 0.9800 . ?
C20 C21 1.398(11) . ?
C21 H21 0.9500 . ?
C21 C22 1.388(12) . ?
C22 H22 0.9500 . ?
C22 C23 1.351(13) . ?
C23 H23 0.9500 . ?
C23 C24 1.376(11) . ?
C24 H24 0.9500 . ?
C25 C26 1.369(11) . ?
C26 H26 0.9500 . ?
C26 C27 1.392(13) . ?
C27 H27 0.9500 . ?
C27 C28 1.372(13) . ?
C28 H28 0.9500 . ?
C28 C29 1.369(12) . ?
C29 H29 0.9500 . ?
Ru2 N9 2.068(7) . ?
Ru2 N10 2.106(7) . ?
Ru2 N11 2.078(6) . ?
Ru2 N12 2.069(7) . ?
Ru2 N13 2.098(6) . ?
Ru2 N14 1.949(7) . ?
N9 C30 1.373(9) . ?
N9 C34 1.339(10) . ?
N10 C37 1.365(10) . ?
N10 C41 1.332(10) . ?
N11 C42 1.349(10) . ?
N11 C46 1.352(10) . ?
N12 C49 1.358(10) . ?
N12 C53 1.347(10) . ?
N13 C54 1.346(11) . ?
N13 C58 1.342(11) . ?
N14 N15 1.191(10) . ?
N15 N16 1.135(11) . ?
C30 C31 1.366(11) . ?
C30 C35 1.549(10) . ?
C31 H31 0.9500 . ?
C31 C32 1.392(11) . ?
C32 H32 0.9500 . ?
C32 C33 1.352(12) . ?
C33 H33 0.9500 . ?
C33 C34 1.390(12) . ?
C34 C47 1.535(11) . ?
C35 C36 1.537(10) . ?
C35 C37 1.520(11) . ?
C35 C42 1.561(11) . ?
C36 H36A 0.9800 . ?
C36 H36B 0.9800 . ?
C36 H36C 0.9800 . ?
C37 C38 1.385(11) . ?
C38 H38 0.9500 . ?
C38 C39 1.374(11) . ?
C39 H39 0.9500 . ?
C39 C40 1.390(11) . ?
C40 H40 0.9500 . ?
C40 C41 1.368(11) . ?
C41 H41 0.9500 . ?
C42 C43 1.384(10) . ?
C43 H43 0.9500 . ?
C43 C44 1.399(12) . ?
C44 H44 0.9500 . ?
C44 C45 1.359(11) . ?
C45 H45 0.9500 . ?
C45 C46 1.371(11) . ?
C46 H46 0.9500 . ?
C47 C48 1.542(10) . ?
C47 C49 1.538(11) . ?
C47 C54 1.552(12) . ?
C48 H48A 0.9800 . ?
C48 H48B 0.9800 . ?
C48 H48C 0.9800 . ?
C49 C50 1.389(11) . ?
C50 H50 0.9500 . ?
C50 C51 1.389(12) . ?
C51 H51 0.9500 . ?
C51 C52 1.379(12) . ?
C52 H52 0.9500 . ?
C52 C53 1.384(11) . ?
C53 H53 0.9500 . ?
C54 C55 1.385(11) . ?
C55 H55 0.9500 . ?
C55 C56 1.389(12) . ?
C56 H56 0.9500 . ?
C56 C57 1.382(13) . ?
C57 H57 0.9500 . ?
C57 C58 1.382(11) . ?
C58 H58 0.9500 . ?
P1 F1 1.615(5) . ?
P1 F2 1.611(5) . ?
P1 F3 1.584(5) . ?
P1 F4 1.584(6) . ?
P1 F5 1.597(5) . ?
P1 F6 1.602(5) . ?
P2 F7 1.585(6) . ?
P2 F8 1.593(6) . ?
P2 F9 1.600(5) . ?
P2 F10 1.616(5) . ?
P2 F11 1.585(6) . ?
P2 F12 1.625(5) . ?
P3 F13 1.613(4) . ?
P3 F14 1.609(5) . ?
P3 F15 1.613(5) . ?
P3 F16 1.594(4) . ?
P3 F17 1.605(5) . ?
P3 F18 1.602(5) . ?
P4 F19 1.602(4) . ?
P4 F20 1.596(5) . ?
P4 F21 1.616(5) . ?
P4 F22 1.616(4) . ?
P4 F23 1.606(5) . ?
P4 F24 1.609(6) . ?
O1 C60 1.203(11) . ?
C59 H59A 0.9800 . ?
C59 H59B 0.9800 . ?
C59 H59C 0.9800 . ?
C59 C60 1.481(12) . ?
C59A H59D 0.9800 . ?
C59A H59E 0.9800 . ?
C59A H59F 0.9800 . ?
C59A C60 1.477(14) . ?
C60 C61 1.476(12) . ?
C60 C61A 1.482(14) . ?
C61 H61A 0.9800 . ?
C61 H61B 0.9800 . ?
C61 H61C 0.9800 . ?
C61A H61D 0.9800 . ?
C61A H61E 0.9800 . ?
C61A H61F 0.9800 . ?
O2 C63 1.248(19) . ?
C62 H62A 0.9800 . ?
C62 H62B 0.9800 . ?
C62 H62C 0.9800 . ?
C62 C63 1.44(2) . ?
C63 C64 1.44(2) . ?
C64 H64A 0.9800 . ?
C64 H64B 0.9800 . ?
C64 H64C 0.9800 . ?

loop_
_geom_torsion_atom_site_label_1
_geom_torsion_atom_site_label_2
_geom_torsion_atom_site_label_3
_geom_torsion_atom_site_label_4
_geom_torsion
_geom_torsion_site_symmetry_1
_geom_torsion_site_symmetry_2
_geom_torsion_site_symmetry_3
_geom_torsion_site_symmetry_4
_geom_torsion_publ_flag
Ru1 N1 C1 C2 176.1(6) . . . . ?
Ru1 N1 C1 C6 -1.5(9) . . . . ?
Ru1 N1 C5 C4 -175.3(6) . . . . ?
Ru1 N1 C5 C18 3.5(9) . . . . ?
Ru1 N2 C8 C6 9.9(9) . . . . ?
Ru1 N2 C8 C9 -170.5(6) . . . . ?
Ru1 N2 C12 C11 173.5(7) . . . . ?
Ru1 N3 C13 C6 -4.2(9) . . . . ?
Ru1 N3 C13 C14 -179.9(6) . . . . ?
Ru1 N3 C17 C16 177.0(6) . . . . ?
Ru1 N4 C20 C18 4.7(9) . . . . ?
Ru1 N4 C20 C21 -176.5(6) . . . . ?
Ru1 N4 C24 C23 178.2(6) . . . . ?
Ru1 N5 C25 C18 -5.4(9) . . . . ?
Ru1 N5 C25 C26 174.8(6) . . . . ?
Ru1 N5 C29 C28 -175.0(6) . . . . ?
Ru1 N6 N7 N8 -177(5) . . . . ?
N1 C1 C2 C3 -1.6(13) . . . . ?
N1 C1 C6 C7 -178.8(7) . . . . ?
N1 C1 C6 C8 61.2(9) . . . . ?
N1 C1 C6 C13 -57.2(10) . . . . ?
N1 C5 C18 C19 177.7(7) . . . . ?
N1 C5 C18 C20 56.1(9) . . . . ?
N1 C5 C18 C25 -62.6(9) . . . . ?
N2 C8 C9 C10 -5.6(12) . . . . ?
N3 C13 C14 C15 2.6(12) . . . . ?
N4 C20 C21 C22 -2.7(12) . . . . ?
N5 C25 C26 C27 1.8(12) . . . . ?
C1 N1 C5 C4 0.7(12) . . . . ?
C1 N1 C5 C18 179.5(7) . . . . ?
C1 C2 C3 C4 2.2(14) . . . . ?
C1 C6 C8 N2 -66.4(9) . . . . ?
C1 C6 C8 C9 114.1(8) . . . . ?
C1 C6 C13 N3 60.9(9) . . . . ?
C1 C6 C13 C14 -123.4(8) . . . . ?
C2 C1 C6 C7 3.6(11) . . . . ?
C2 C1 C6 C8 -116.4(9) . . . . ?
C2 C1 C6 C13 125.2(9) . . . . ?
C2 C3 C4 C5 -1.3(13) . . . . ?
C3 C4 C5 N1 -0.1(13) . . . . ?
C3 C4 C5 C18 -178.9(8) . . . . ?
C4 C5 C18 C19 -3.6(11) . . . . ?
C4 C5 C18 C20 -125.2(9) . . . . ?
C4 C5 C18 C25 116.2(9) . . . . ?
C5 N1 C1 C2 0.1(12) . . . . ?
C5 N1 C1 C6 -177.5(7) . . . . ?
C5 C18 C20 N4 -61.4(9) . . . . ?
C5 C18 C20 C21 119.9(8) . . . . ?
C5 C18 C25 N5 63.6(9) . . . . ?
C5 C18 C25 C26 -116.5(8) . . . . ?
C6 C1 C2 C3 175.9(8) . . . . ?
C6 C8 C9 C10 173.9(8) . . . . ?
C6 C13 C14 C15 -172.9(8) . . . . ?
C7 C6 C8 N2 172.8(7) . . . . ?
C7 C6 C8 C9 -6.8(11) . . . . ?
C7 C6 C13 N3 -176.7(7) . . . . ?
C7 C6 C13 C14 -1.0(11) . . . . ?
C8 N2 C12 C11 -4.2(12) . . . . ?
C8 C6 C13 N3 -59.4(9) . . . . ?
C8 C6 C13 C14 116.3(8) . . . . ?
C8 C9 C10 C11 0.9(13) . . . . ?
C9 C10 C11 C12 2.3(13) . . . . ?
C10 C11 C12 N2 -0.7(13) . . . . ?
C12 N2 C8 C6 -172.3(7) . . . . ?
C12 N2 C8 C9 7.2(11) . . . . ?
C13 N3 C17 C16 0.0(12) . . . . ?
C13 C6 C8 N2 55.4(9) . . . . ?
C13 C6 C8 C9 -124.1(8) . . . . ?
C13 C14 C15 C16 0.7(13) . . . . ?
C14 C15 C16 C17 -3.5(12) . . . . ?
C15 C16 C17 N3 3.3(13) . . . . ?
C17 N3 C13 C6 172.9(7) . . . . ?
C17 N3 C13 C14 -2.9(11) . . . . ?
C18 C20 C21 C22 176.0(8) . . . . ?
C18 C25 C26 C27 -178.1(8) . . . . ?
C19 C18 C20 N4 177.0(7) . . . . ?
C19 C18 C20 C21 -1.7(11) . . . . ?
C19 C18 C25 N5 -176.5(7) . . . . ?
C19 C18 C25 C26 3.4(10) . . . . ?
C20 N4 C24 C23 -3.6(12) . . . . ?
C20 C18 C25 N5 -56.3(8) . . . . ?
C20 C18 C25 C26 123.6(8) . . . . ?
C20 C21 C22 C23 -1.8(13) . . . . ?
C21 C22 C23 C24 3.6(13) . . . . ?
C22 C23 C24 N4 -1.0(13) . . . . ?
C24 N4 C20 C18 -173.5(7) . . . . ?
C24 N4 C20 C21 5.3(11) . . . . ?
C25 N5 C29 C28 4.2(12) . . . . ?
C25 C18 C20 N4 57.0(9) . . . . ?
C25 C18 C20 C21 -121.8(8) . . . . ?
C25 C26 C27 C28 1.3(13) . . . . ?
C26 C27 C28 C29 -1.6(13) . . . . ?
C27 C28 C29 N5 -1.2(13) . . . . ?
C29 N5 C25 C18 175.5(7) . . . . ?
C29 N5 C25 C26 -4.4(11) . . . . ?
Ru2 N9 C30 C31 173.9(6) . . . . ?
Ru2 N9 C30 C35 -4.9(9) . . . . ?
Ru2 N9 C34 C33 -174.0(6) . . . . ?
Ru2 N9 C34 C47 4.2(10) . . . . ?
Ru2 N10 C37 C35 0.5(9) . . . . ?
Ru2 N10 C37 C38 177.7(5) . . . . ?
Ru2 N10 C41 C40 -175.6(6) . . . . ?
Ru2 N11 C42 C35 -11.0(9) . . . . ?
Ru2 N11 C42 C43 172.7(6) . . . . ?
Ru2 N11 C46 C45 -174.9(6) . . . . ?
Ru2 N12 C49 C47 6.6(9) . . . . ?
Ru2 N12 C49 C50 -175.2(6) . . . . ?
Ru2 N12 C53 C52 174.4(6) . . . . ?
Ru2 N13 C54 C47 -4.5(9) . . . . ?
Ru2 N13 C54 C55 177.4(6) . . . . ?
Ru2 N13 C58 C57 -178.1(6) . . . . ?
N9 C30 C31 C32 1.1(12) . . . . ?
N9 C30 C35 C36 -176.1(7) . . . . ?
N9 C30 C35 C37 61.7(9) . . . . ?
N9 C30 C35 C42 -55.7(9) . . . . ?
N9 C34 C47 C48 177.0(7) . . . . ?
N9 C34 C47 C49 56.5(10) . . . . ?
N9 C34 C47 C54 -63.8(9) . . . . ?
N10 C37 C38 C39 -3.6(11) . . . . ?
N11 C42 C43 C44 3.9(12) . . . . ?
N12 C49 C50 C51 -1.0(13) . . . . ?
N13 C54 C55 C56 2.2(13) . . . . ?
C30 N9 C34 C33 2.4(12) . . . . ?
C30 N9 C34 C47 -179.4(7) . . . . ?
C30 C31 C32 C33 0.5(13) . . . . ?
C30 C35 C37 N10 -58.8(9) . . . . ?
C30 C35 C37 C38 124.1(8) . . . . ?
C30 C35 C42 N11 65.7(9) . . . . ?
C30 C35 C42 C43 -118.0(8) . . . . ?
C31 C30 C35 C36 5.2(10) . . . . ?
C31 C30 C35 C37 -117.1(8) . . . . ?
C31 C30 C35 C42 125.5(8) . . . . ?
C31 C32 C33 C34 -0.6(13) . . . . ?
C32 C33 C34 N9 -0.9(13) . . . . ?
C32 C33 C34 C47 -178.9(8) . . . . ?
C33 C34 C47 C48 -4.9(11) . . . . ?
C33 C34 C47 C49 -125.4(8) . . . . ?
C33 C34 C47 C54 114.3(9) . . . . ?
C34 N9 C30 C31 -2.5(11) . . . . ?
C34 N9 C30 C35 178.7(7) . . . . ?
C34 C47 C49 N12 -62.7(9) . . . . ?
C34 C47 C49 C50 119.1(8) . . . . ?
C34 C47 C54 N13 63.8(9) . . . . ?
C34 C47 C54 C55 -118.1(8) . . . . ?
C35 C30 C31 C32 179.8(7) . . . . ?
C35 C37 C38 C39 173.6(7) . . . . ?
C35 C42 C43 C44 -172.3(7) . . . . ?
C36 C35 C37 N10 178.8(6) . . . . ?
C36 C35 C37 C38 1.7(10) . . . . ?
C36 C35 C42 N11 -173.5(7) . . . . ?
C36 C35 C42 C43 2.8(10) . . . . ?
C37 N10 C41 C40 -1.2(11) . . . . ?
C37 C35 C42 N11 -55.3(8) . . . . ?
C37 C35 C42 C43 121.0(8) . . . . ?
C37 C38 C39 C40 1.8(11) . . . . ?
C38 C39 C40 C41 0.2(11) . . . . ?
C39 C40 C41 N10 -0.5(12) . . . . ?
C41 N10 C37 C35 -174.0(7) . . . . ?
C41 N10 C37 C38 3.2(11) . . . . ?
C42 N11 C46 C45 4.7(11) . . . . ?
C42 C35 C37 N10 60.9(8) . . . . ?
C42 C35 C37 C38 -116.2(8) . . . . ?
C42 C43 C44 C45 1.5(12) . . . . ?
C43 C44 C45 C46 -3.7(12) . . . . ?
C44 C45 C46 N11 0.6(12) . . . . ?
C46 N11 C42 C35 169.4(7) . . . . ?
C46 N11 C42 C43 -6.9(11) . . . . ?
C47 C49 C50 C51 177.1(8) . . . . ?
C47 C54 C55 C56 -175.9(8) . . . . ?
C48 C47 C49 N12 176.0(7) . . . . ?
C48 C47 C49 C50 -2.2(11) . . . . ?
C48 C47 C54 N13 -176.7(7) . . . . ?
C48 C47 C54 C55 1.4(11) . . . . ?
C49 N12 C53 C52 -4.7(12) . . . . ?
C49 C47 C54 N13 -57.9(9) . . . . ?
C49 C47 C54 C55 120.1(8) . . . . ?
C49 C50 C51 C52 -1.3(13) . . . . ?
C50 C51 C52 C53 0.6(13) . . . . ?
C51 C52 C53 N12 2.5(13) . . . . ?
C53 N12 C49 C47 -174.3(7) . . . . ?
C53 N12 C49 C50 3.9(12) . . . . ?
C54 N13 C58 C57 3.1(12) . . . . ?
C54 C47 C49 N12 56.7(9) . . . . ?
C54 C47 C49 C50 -121.4(8) . . . . ?
C54 C55 C56 C57 0.3(13) . . . . ?
C55 C56 C57 C58 -1.0(13) . . . . ?
C56 C57 C58 N13 -0.7(13) . . . . ?
C58 N13 C54 C47 174.2(7) . . . . ?
C58 N13 C54 C55 -3.9(12) . . . . ?

loop_
_twin_individual_id
_twin_individual_mass_fraction_refined
1 0.7966(15)
2 0.2034(15)
